data_4085943
loop_
_publ_author_name
'Moreno, Consuelo'
'Arnanz, Avelina'
'Medina, Rosa-Mar\'ia'
'Macazaga, Mar\'ia-Jos\'e'
'Pascual, Mario'
'Garc\'ia-Frutos, Eva M.'
'Mart\'inez-Gimeno, Esther'
'Marcos, Mar\'ia-Luisa'

_publ_section_title
;
 Synthesis and Properties of New Dimeric \h2-Diyne Complexes of Cobalt
 Linked through an Azobenzene Ligand
;
_journal_issue 12
_journal_name_full Organometallics
_journal_page_first 2971
_journal_paper_doi 10.1021/acs.organomet.5b00257
_journal_volume 34
_journal_year 2015
_chemical_formula_sum 'C83 H76 Cl6 Co4 N2 O8 P4 Si2'
_chemical_formula_weight 1857.94
_chemical_name_systematic
; 
 ? 
;
_space_group_IT_number 14
_symmetry_cell_setting monoclinic
_symmetry_space_group_name_Hall '-P 2ybc'
_symmetry_space_group_name_H-M 'P 1 21/c 1'
_atom_sites_solution_hydrogens geom
_atom_sites_solution_primary direct
_atom_sites_solution_secondary difmap
_audit_creation_method SHELXL-97
_cell_angle_alpha 90.00
_cell_angle_beta 102.432(7)
_cell_angle_gamma 90.00
_cell_formula_units_Z 2
_cell_length_a 12.1496(16)
_cell_length_b 15.407(2)
_cell_length_c 23.676(3)
_cell_measurement_reflns_used 7634
_cell_measurement_temperature 100(2)
_cell_measurement_theta_max 25.62
_cell_measurement_theta_min 2.17
_cell_volume 4328.0(10)
_computing_cell_refinement 'Bruker SMART'
_computing_data_collection 'Bruker SMART'
_computing_data_reduction 'Bruker SAINT'
_computing_molecular_graphics 'Bruker SHELXTL'
_computing_publication_material 'Bruker SHELXTL'
_computing_structure_refinement 'SHELXL-97 (Sheldrick, 1997)'
_computing_structure_solution 'SHELXS-97 (Sheldrick, 1990)'
_diffrn_ambient_temperature 100(2)
_diffrn_measured_fraction_theta_full 1.000
_diffrn_measured_fraction_theta_max 1.000
_diffrn_measurement_device_type 'CCD area detector'
_diffrn_measurement_method 'phi and omega scans'
_diffrn_radiation_monochromator graphite
_diffrn_radiation_source 'fine-focus sealed tube'
_diffrn_radiation_type MoK\a
_diffrn_radiation_wavelength 0.71073
_diffrn_reflns_av_R_equivalents 0.0568
_diffrn_reflns_av_sigmaI/netI 0.0499
_diffrn_reflns_limit_h_max 14
_diffrn_reflns_limit_h_min -14
_diffrn_reflns_limit_k_max 17
_diffrn_reflns_limit_k_min -18
_diffrn_reflns_limit_l_max 25
_diffrn_reflns_limit_l_min -28
_diffrn_reflns_number 38863
_diffrn_reflns_theta_full 25.68
_diffrn_reflns_theta_max 25.68
_diffrn_reflns_theta_min 1.59
_exptl_absorpt_coefficient_mu 1.094
_exptl_absorpt_correction_T_max 0.9473
_exptl_absorpt_correction_T_min 0.8531
_exptl_absorpt_correction_type multi-scan
_exptl_absorpt_process_details sadabs
_exptl_crystal_colour red
_exptl_crystal_density_diffrn 1.426
_exptl_crystal_density_method 'not measured'
_exptl_crystal_description prismatic
_exptl_crystal_F_000 1900
_exptl_crystal_size_max 0.15
_exptl_crystal_size_mid 0.10
_exptl_crystal_size_min 0.05
_refine_diff_density_max 1.432
_refine_diff_density_min -1.077
_refine_diff_density_rms 0.091
_refine_ls_extinction_method none
_refine_ls_goodness_of_fit_ref 1.032
_refine_ls_hydrogen_treatment refxyz
_refine_ls_matrix_type full
_refine_ls_number_parameters 508
_refine_ls_number_reflns 8210
_refine_ls_number_restraints 0
_refine_ls_restrained_S_all 1.032
_refine_ls_R_factor_all 0.0726
_refine_ls_R_factor_gt 0.0467
_refine_ls_shift/su_max 0.000
_refine_ls_shift/su_mean 0.000
_refine_ls_structure_factor_coef Fsqd
_refine_ls_weighting_details 'calc w=1/[\s^2^(Fo^2^)+(0.0548P)^2^+9.7925P] where P=(Fo^2^+2Fc^2^)/3'
_refine_ls_weighting_scheme calc
_refine_ls_wR_factor_gt 0.1128
_refine_ls_wR_factor_ref 0.1266
_reflns_number_gt 6115
_reflns_number_total 8210
_reflns_threshold_expression >2sigma(I)
_cod_data_source_file om5b00257_si_003.cif
_cod_data_source_block datos_0m
_cod_depositor_comments
;
The following automatic conversions were performed:

'_symmetry_cell_setting' value 'Monoclinic' changed to 'monoclinic'
according to
/usr/data/users/saulius/crontab/automatic-downloads/rss-feeds/ACS/lib/dictionaries/cif_core.dic
dictionary named 'cif_core.dic' version 2.4.2 from 2011-04-26.

Automatic conversion script
Id: cif_fix_values 3271 2015-04-21 07:52:19Z andrius 

 Adding full bibliography for 4085943.cif.
;
_cod_original_cell_volume 4327.9(10)
_cod_original_sg_symbol_H-M P2(1)/c
_cod_database_code 4085943

loop_
_symmetry_equiv_pos_as_xyz
'x, y, z'
'-x, y+1/2, -z+1/2'
'-x, -y, -z'
'x, -y-1/2, z-1/2'

loop_
_atom_site_label
_atom_site_type_symbol
_atom_site_fract_x
_atom_site_fract_y
_atom_site_fract_z
_atom_site_U_iso_or_equiv
_atom_site_adp_type
_atom_site_occupancy
_atom_site_symmetry_multiplicity
_atom_site_calc_flag
_atom_site_refinement_flags
Co1 Co 0.12170(4) 0.29254(3) 0.11683(2) 0.01647(13) Uani 1 1 d .
Co2 Co 0.29607(4) 0.34467(3) 0.18122(2) 0.01621(13) Uani 1 1 d .
C1 C 0.3398(3) 0.2188(2) 0.08167(15) 0.0166(8) Uani 1 1 d .
C2 C 0.2878(3) 0.1417(2) 0.05796(15) 0.0186(8) Uani 1 1 d .
H2 H 0.2105 0.1322 0.0579 0.022 Uiso 1 1 calc R
C3 C 0.3468(3) 0.0797(2) 0.03489(15) 0.0195(8) Uani 1 1 d .
H3 H 0.3104 0.0276 0.0194 0.023 Uiso 1 1 calc R
C4 C 0.4588(3) 0.0932(2) 0.03438(15) 0.0199(8) Uani 1 1 d .
C5 C 0.5117(3) 0.1688(3) 0.05785(17) 0.0236(9) Uani 1 1 d .
H5 H 0.5891 0.1777 0.0578 0.028 Uiso 1 1 calc R
C6 C 0.4533(3) 0.2312(3) 0.08123(16) 0.0221(8) Uani 1 1 d .
H6 H 0.4905 0.2827 0.0971 0.026 Uiso 1 1 calc R
C7 C 0.0504(3) 0.2517(3) 0.04954(17) 0.0239(9) Uani 1 1 d .
C8 C 0.0172(3) 0.3690(3) 0.12760(16) 0.0251(9) Uani 1 1 d .
C9 C 0.2178(3) 0.4143(3) 0.21740(16) 0.0224(8) Uani 1 1 d .
C10 C 0.4254(4) 0.4021(3) 0.19399(16) 0.0245(9) Uani 1 1 d .
C11 C 0.2766(3) 0.2835(2) 0.10639(15) 0.0162(7) Uani 1 1 d .
C12 C 0.2425(3) 0.3660(2) 0.09812(15) 0.0184(8) Uani 1 1 d .
C13 C 0.1447(4) 0.4442(3) -0.01690(18) 0.0336(10) Uani 1 1 d .
H13A H 0.1680 0.3912 -0.0340 0.050 Uiso 1 1 calc R
H13B H 0.1481 0.4935 -0.0427 0.050 Uiso 1 1 calc R
H13C H 0.0674 0.4374 -0.0116 0.050 Uiso 1 1 calc R
C14 C 0.3860(4) 0.4851(3) 0.04444(19) 0.0335(10) Uani 1 1 d .
H14A H 0.4350 0.4981 0.0821 0.050 Uiso 1 1 calc R
H14B H 0.3855 0.5346 0.0184 0.050 Uiso 1 1 calc R
H14C H 0.4143 0.4335 0.0279 0.050 Uiso 1 1 calc R
C15 C 0.1909(4) 0.5578(3) 0.0905(2) 0.0362(11) Uani 1 1 d .
H15A H 0.1154 0.5457 0.0970 0.054 Uiso 1 1 calc R
H15B H 0.1882 0.6096 0.0662 0.054 Uiso 1 1 calc R
H15C H 0.2429 0.5679 0.1277 0.054 Uiso 1 1 calc R
C16 C 0.2543(3) 0.1355(2) 0.20085(15) 0.0156(7) Uani 1 1 d .
H16A H 0.2519 0.0909 0.2307 0.019 Uiso 1 1 calc R
H16B H 0.2838 0.1083 0.1692 0.019 Uiso 1 1 calc R
C17 C 0.3429(3) 0.2211(3) 0.30917(15) 0.0182(8) Uani 1 1 d .
C18 C 0.3699(4) 0.1451(3) 0.34072(17) 0.0296(10) Uani 1 1 d .
H18 H 0.3901 0.0945 0.3224 0.036 Uiso 1 1 calc R
C19 C 0.3674(4) 0.1431(3) 0.39827(18) 0.0341(10) Uani 1 1 d .
H19 H 0.3849 0.0907 0.4195 0.041 Uiso 1 1 calc R
C20 C 0.3402(3) 0.2154(3) 0.42542(17) 0.0319(10) Uani 1 1 d .
H20 H 0.3399 0.2134 0.4655 0.038 Uiso 1 1 calc R
C21 C 0.3137(4) 0.2904(3) 0.39541(18) 0.0363(11) Uani 1 1 d .
H21 H 0.2939 0.3406 0.4143 0.044 Uiso 1 1 calc R
C22 C 0.3155(4) 0.2933(3) 0.33697(18) 0.0298(10) Uani 1 1 d .
H22 H 0.2975 0.3459 0.3161 0.036 Uiso 1 1 calc R
C23 C 0.4878(3) 0.1861(2) 0.23397(15) 0.0193(8) Uani 1 1 d .
C24 C 0.5751(4) 0.2355(3) 0.2644(2) 0.0371(11) Uani 1 1 d .
H24 H 0.5587 0.2862 0.2839 0.044 Uiso 1 1 calc R
C25 C 0.6853(4) 0.2131(3) 0.2671(3) 0.0488(14) Uani 1 1 d .
H25 H 0.7443 0.2475 0.2890 0.059 Uiso 1 1 calc R
C26 C 0.7106(4) 0.1409(3) 0.2382(2) 0.0374(11) Uani 1 1 d .
H26 H 0.7869 0.1254 0.2398 0.045 Uiso 1 1 calc R
C27 C 0.6250(4) 0.0917(3) 0.20716(19) 0.0354(11) Uani 1 1 d .
H27 H 0.6419 0.0421 0.1868 0.042 Uiso 1 1 calc R
C28 C 0.5138(4) 0.1140(3) 0.20527(18) 0.0305(10) Uani 1 1 d .
H28 H 0.4548 0.0790 0.1839 0.037 Uiso 1 1 calc R
C29 C 0.0590(3) 0.1911(2) 0.23851(16) 0.0190(8) Uani 1 1 d .
C30 C 0.0585(3) 0.1205(3) 0.27475(18) 0.0264(9) Uani 1 1 d .
H30 H 0.0792 0.0646 0.2635 0.032 Uiso 1 1 calc R
C31 C 0.0280(4) 0.1315(3) 0.32712(18) 0.0329(10) Uani 1 1 d .
H31 H 0.0285 0.0831 0.3521 0.039 Uiso 1 1 calc R
C32 C -0.0031(3) 0.2115(3) 0.34357(17) 0.0298(10) Uani 1 1 d .
H32 H -0.0230 0.2186 0.3800 0.036 Uiso 1 1 calc R
C33 C -0.0056(3) 0.2814(3) 0.30743(18) 0.0288(9) Uani 1 1 d .
H33 H -0.0290 0.3366 0.3183 0.035 Uiso 1 1 calc R
C34 C 0.0261(3) 0.2714(3) 0.25509(16) 0.0225(8) Uani 1 1 d .
H34 H 0.0253 0.3200 0.2304 0.027 Uiso 1 1 calc R
C35 C 0.0352(3) 0.0856(2) 0.13779(15) 0.0195(8) Uani 1 1 d .
C36 C 0.0870(3) 0.0149(3) 0.11806(17) 0.0247(9) Uani 1 1 d .
H36 H 0.1669 0.0108 0.1267 0.030 Uiso 1 1 calc R
C37 C 0.0232(4) -0.0497(3) 0.08597(18) 0.0277(9) Uani 1 1 d .
H37 H 0.0595 -0.0975 0.0723 0.033 Uiso 1 1 calc R
C38 C -0.0911(4) -0.0449(3) 0.07392(18) 0.0322(10) Uani 1 1 d .
H38 H -0.1343 -0.0895 0.0519 0.039 Uiso 1 1 calc R
C39 C -0.1449(4) 0.0238(3) 0.0933(2) 0.0356(11) Uani 1 1 d .
H39 H -0.2249 0.0264 0.0849 0.043 Uiso 1 1 calc R
C40 C -0.0819(3) 0.0893(3) 0.12500(18) 0.0303(10) Uani 1 1 d .
H40 H -0.1190 0.1371 0.1381 0.036 Uiso 1 1 calc R
C41 C 0.6061(5) 0.1811(4) 0.9144(3) 0.0572(15) Uani 1 1 d .
H41A H 0.5848 0.2342 0.8910 0.069 Uiso 1 1 calc R
H41B H 0.5513 0.1733 0.9395 0.069 Uiso 1 1 calc R
C42 C 0.7345(9) 0.3423(8) 0.1677(5) 0.061(3) Uani 0.50 1 d P
H42A H 0.7984 0.3030 0.1663 0.074 Uiso 0.50 1 calc PR
H42B H 0.6730 0.3066 0.1770 0.074 Uiso 0.50 1 calc PR
N1 N 0.5262(3) 0.0332(2) 0.01137(14) 0.0217(7) Uani 1 1 d .
O1 O 0.0052(3) 0.2266(2) 0.00496(13) 0.0367(7) Uani 1 1 d .
O2 O -0.0496(3) 0.4179(2) 0.13224(14) 0.0425(8) Uani 1 1 d .
O3 O 0.1642(2) 0.45927(18) 0.23904(13) 0.0298(7) Uani 1 1 d .
O4 O 0.5067(3) 0.4412(2) 0.20150(14) 0.0357(7) Uani 1 1 d .
P1 P 0.34530(8) 0.22561(6) 0.23232(4) 0.0159(2) Uani 1 1 d .
P2 P 0.11289(8) 0.17909(6) 0.17273(4) 0.0165(2) Uani 1 1 d .
Si1 Si 0.24023(9) 0.46422(7) 0.05390(5) 0.0206(2) Uani 1 1 d .
Cl1 Cl 0.59846(18) 0.09131(10) 0.86791(8) 0.0814(6) Uani 1 1 d .
Cl2 Cl 0.73942(13) 0.19447(12) 0.95721(9) 0.0791(5) Uani 1 1 d .
Cl3 Cl 0.7769(2) 0.41643(17) 0.22216(14) 0.0557(7) Uani 0.50 1 d P
Cl4 Cl 0.6890(3) 0.3875(4) 0.10146(18) 0.1173(19) Uani 0.50 1 d P

loop_
_atom_site_aniso_label
_atom_site_aniso_U_11
_atom_site_aniso_U_22
_atom_site_aniso_U_33
_atom_site_aniso_U_23
_atom_site_aniso_U_13
_atom_site_aniso_U_12
Co1 0.0198(3) 0.0160(3) 0.0136(2) -0.00027(19) 0.00346(19) 0.0023(2)
Co2 0.0209(3) 0.0147(3) 0.0133(2) -0.00150(19) 0.00416(19) 0.0009(2)
C1 0.0234(19) 0.0153(19) 0.0112(17) 0.0017(14) 0.0042(14) 0.0048(15)
C2 0.0200(18) 0.020(2) 0.0157(18) 0.0027(15) 0.0045(15) 0.0034(16)
C3 0.028(2) 0.017(2) 0.0126(17) -0.0026(15) 0.0018(15) 0.0012(16)
C4 0.027(2) 0.020(2) 0.0137(18) -0.0008(15) 0.0060(15) 0.0046(16)
C5 0.0211(19) 0.026(2) 0.025(2) -0.0013(17) 0.0070(16) 0.0006(17)
C6 0.027(2) 0.018(2) 0.022(2) -0.0034(16) 0.0070(16) -0.0013(16)
C7 0.025(2) 0.024(2) 0.024(2) 0.0028(17) 0.0078(17) 0.0060(17)
C8 0.031(2) 0.027(2) 0.018(2) 0.0041(17) 0.0062(17) 0.0031(19)
C9 0.029(2) 0.019(2) 0.0182(19) -0.0011(16) 0.0026(16) -0.0031(17)
C10 0.035(2) 0.022(2) 0.0168(19) -0.0028(16) 0.0070(17) 0.0053(19)
C11 0.0177(18) 0.0169(19) 0.0136(18) -0.0024(14) 0.0030(14) -0.0006(15)
C12 0.0196(18) 0.022(2) 0.0144(18) -0.0016(15) 0.0052(15) -0.0008(15)
C13 0.034(2) 0.043(3) 0.023(2) 0.012(2) 0.0031(18) 0.004(2)
C14 0.034(2) 0.041(3) 0.027(2) 0.006(2) 0.0097(19) -0.005(2)
C15 0.055(3) 0.021(2) 0.037(3) 0.0045(19) 0.020(2) 0.005(2)
C16 0.0227(19) 0.0116(18) 0.0128(17) -0.0009(14) 0.0044(14) 0.0011(15)
C17 0.0157(18) 0.026(2) 0.0124(17) -0.0018(15) 0.0019(14) -0.0033(16)
C18 0.043(3) 0.028(2) 0.019(2) 0.0003(17) 0.0096(18) 0.001(2)
C19 0.045(3) 0.036(3) 0.021(2) 0.0074(19) 0.0053(19) -0.002(2)
C20 0.028(2) 0.053(3) 0.0146(19) -0.001(2) 0.0044(17) 0.001(2)
C21 0.042(3) 0.049(3) 0.018(2) -0.009(2) 0.0061(19) 0.015(2)
C22 0.037(2) 0.029(2) 0.022(2) -0.0024(18) 0.0019(18) 0.0068(19)
C23 0.0206(19) 0.022(2) 0.0158(18) 0.0062(15) 0.0047(15) 0.0031(16)
C24 0.027(2) 0.030(3) 0.050(3) -0.007(2) 0.000(2) 0.0011(19)
C25 0.022(2) 0.036(3) 0.083(4) -0.001(3) 0.000(2) -0.002(2)
C26 0.022(2) 0.044(3) 0.048(3) 0.016(2) 0.012(2) 0.010(2)
C27 0.035(2) 0.041(3) 0.032(2) 0.000(2) 0.010(2) 0.019(2)
C28 0.029(2) 0.036(3) 0.025(2) -0.0068(19) 0.0007(18) 0.0089(19)
C29 0.0166(18) 0.023(2) 0.0171(18) -0.0010(16) 0.0035(15) -0.0026(15)
C30 0.029(2) 0.024(2) 0.028(2) 0.0032(18) 0.0111(18) 0.0007(18)
C31 0.035(2) 0.040(3) 0.025(2) 0.013(2) 0.0127(19) -0.001(2)
C32 0.027(2) 0.047(3) 0.018(2) -0.0010(19) 0.0097(17) -0.006(2)
C33 0.027(2) 0.033(2) 0.028(2) -0.0088(19) 0.0105(18) -0.0003(18)
C34 0.025(2) 0.024(2) 0.0192(19) 0.0005(16) 0.0055(16) -0.0017(17)
C35 0.0230(19) 0.021(2) 0.0140(18) 0.0014(15) 0.0021(15) -0.0027(16)
C36 0.024(2) 0.022(2) 0.027(2) -0.0038(17) 0.0021(17) 0.0003(17)
C37 0.037(2) 0.021(2) 0.025(2) -0.0071(17) 0.0072(18) -0.0049(18)
C38 0.038(3) 0.028(2) 0.027(2) -0.0069(18) 0.0007(19) -0.010(2)
C39 0.023(2) 0.041(3) 0.039(3) -0.009(2) -0.0004(19) -0.009(2)
C40 0.027(2) 0.032(2) 0.031(2) -0.0087(19) 0.0051(18) 0.0002(19)
C41 0.055(3) 0.063(4) 0.053(3) 0.001(3) 0.013(3) 0.005(3)
C42 0.038(6) 0.071(8) 0.069(8) 0.022(7) -0.002(5) -0.013(6)
N1 0.0274(18) 0.0192(17) 0.0191(16) -0.0034(13) 0.0065(13) 0.0034(13)
O1 0.0384(17) 0.0444(19) 0.0226(16) -0.0082(14) -0.0037(13) 0.0001(15)
O2 0.051(2) 0.041(2) 0.0371(19) 0.0060(15) 0.0128(16) 0.0296(17)
O3 0.0335(16) 0.0244(16) 0.0337(16) -0.0093(13) 0.0120(13) 0.0034(13)
O4 0.0307(17) 0.0356(18) 0.0402(18) -0.0028(15) 0.0061(14) -0.0124(15)
P1 0.0192(5) 0.0161(5) 0.0122(4) -0.0008(4) 0.0033(4) 0.0015(4)
P2 0.0189(5) 0.0153(5) 0.0153(5) -0.0019(4) 0.0035(4) 0.0006(4)
Si1 0.0254(6) 0.0197(6) 0.0181(5) 0.0041(4) 0.0077(4) 0.0020(4)
Cl1 0.1366(16) 0.0394(8) 0.0636(10) 0.0112(7) 0.0117(10) 0.0212(9)
Cl2 0.0455(8) 0.0782(12) 0.1118(15) 0.0082(10) 0.0132(9) -0.0012(8)
Cl3 0.0421(14) 0.0379(15) 0.089(2) -0.0064(14) 0.0187(14) -0.0024(11)
Cl4 0.068(2) 0.189(5) 0.083(3) 0.071(3) -0.0109(19) -0.065(3)

loop_
_atom_type_symbol
_atom_type_description
_atom_type_scat_dispersion_real
_atom_type_scat_dispersion_imag
_atom_type_scat_source
C C 0.0033 0.0016 'International Tables Vol C Tables 4.2.6.8 and 6.1.1.4'
H H 0.0000 0.0000 'International Tables Vol C Tables 4.2.6.8 and 6.1.1.4'
N N 0.0061 0.0033 'International Tables Vol C Tables 4.2.6.8 and 6.1.1.4'
O O 0.0106 0.0060 'International Tables Vol C Tables 4.2.6.8 and 6.1.1.4'
Si Si 0.0817 0.0704 'International Tables Vol C Tables 4.2.6.8 and 6.1.1.4'
P P 0.1023 0.0942 'International Tables Vol C Tables 4.2.6.8 and 6.1.1.4'
Co Co 0.3494 0.9721 'International Tables Vol C Tables 4.2.6.8 and 6.1.1.4'
Cl Cl 0.1484 0.1585 'International Tables Vol C Tables 4.2.6.8 and 6.1.1.4'

loop_
_geom_angle_atom_site_label_1
_geom_angle_atom_site_label_2
_geom_angle_atom_site_label_3
_geom_angle
_geom_angle_site_symmetry_1
C7 Co1 C8 97.95(18) .
C7 Co1 C11 99.20(16) .
C8 Co1 C11 142.78(17) .
C7 Co1 C12 104.28(17) .
C8 Co1 C12 103.79(17) .
C11 Co1 C12 39.79(15) .
C7 Co1 P2 100.47(13) .
C8 Co1 P2 107.94(13) .
C11 Co1 P2 101.05(11) .
C12 Co1 P2 136.16(11) .
C7 Co1 Co2 150.23(13) .
C8 Co1 Co2 103.84(13) .
C11 Co1 Co2 51.57(10) .
C12 Co1 Co2 51.04(11) .
P2 Co1 Co2 91.91(3) .
C10 Co2 C9 99.42(18) .
C10 Co2 C12 100.26(16) .
C9 Co2 C12 106.63(16) .
C10 Co2 C11 108.77(16) .
C9 Co2 C11 138.53(16) .
C12 Co2 C11 39.74(15) .
C10 Co2 P1 101.27(13) .
C9 Co2 P1 110.41(13) .
C12 Co2 P1 132.92(12) .
C11 Co2 P1 93.51(11) .
C10 Co2 Co1 151.84(13) .
C9 Co2 Co1 90.99(13) .
C12 Co2 Co1 51.59(11) .
C11 Co2 Co1 50.83(10) .
P1 Co2 Co1 99.42(3) .
C6 C1 C2 118.2(3) .
C6 C1 C11 121.2(3) .
C2 C1 C11 120.6(3) .
C3 C2 C1 121.2(3) .
C3 C2 H2 119.4 .
C1 C2 H2 119.4 .
C2 C3 C4 119.8(4) .
C2 C3 H3 120.1 .
C4 C3 H3 120.1 .
C3 C4 C5 119.8(3) .
C3 C4 N1 123.8(3) .
C5 C4 N1 116.4(3) .
C6 C5 C4 120.8(4) .
C6 C5 H5 119.6 .
C4 C5 H5 119.6 .
C5 C6 C1 120.2(4) .
C5 C6 H6 119.9 .
C1 C6 H6 119.9 .
O1 C7 Co1 178.2(4) .
O2 C8 Co1 177.4(4) .
O3 C9 Co2 177.5(4) .
O4 C10 Co2 177.8(4) .
C12 C11 C1 139.9(3) .
C12 C11 Co1 71.0(2) .
C1 C11 Co1 134.9(3) .
C12 C11 Co2 69.6(2) .
C1 C11 Co2 135.7(3) .
Co1 C11 Co2 77.61(13) .
C11 C12 Si1 146.3(3) .
C11 C12 Co2 70.6(2) .
Si1 C12 Co2 132.1(2) .
C11 C12 Co1 69.2(2) .
Si1 C12 Co1 132.7(2) .
Co2 C12 Co1 77.38(13) .
Si1 C13 H13A 109.5 .
Si1 C13 H13B 109.5 .
H13A C13 H13B 109.5 .
Si1 C13 H13C 109.5 .
H13A C13 H13C 109.5 .
H13B C13 H13C 109.5 .
Si1 C14 H14A 109.5 .
Si1 C14 H14B 109.5 .
H14A C14 H14B 109.5 .
Si1 C14 H14C 109.5 .
H14A C14 H14C 109.5 .
H14B C14 H14C 109.5 .
Si1 C15 H15A 109.5 .
Si1 C15 H15B 109.5 .
H15A C15 H15B 109.5 .
Si1 C15 H15C 109.5 .
H15A C15 H15C 109.5 .
H15B C15 H15C 109.5 .
P1 C16 P2 107.87(18) .
P1 C16 H16A 110.1 .
P2 C16 H16A 110.1 .
P1 C16 H16B 110.1 .
P2 C16 H16B 110.1 .
H16A C16 H16B 108.4 .
C22 C17 C18 118.7(3) .
C22 C17 P1 120.3(3) .
C18 C17 P1 121.0(3) .
C19 C18 C17 120.0(4) .
C19 C18 H18 120.0 .
C17 C18 H18 120.0 .
C20 C19 C18 120.7(4) .
C20 C19 H19 119.7 .
C18 C19 H19 119.7 .
C21 C20 C19 120.2(4) .
C21 C20 H20 119.9 .
C19 C20 H20 119.9 .
C20 C21 C22 119.7(4) .
C20 C21 H21 120.1 .
C22 C21 H21 120.1 .
C17 C22 C21 120.7(4) .
C17 C22 H22 119.7 .
C21 C22 H22 119.7 .
C28 C23 C24 118.2(4) .
C28 C23 P1 125.2(3) .
C24 C23 P1 116.5(3) .
C25 C24 C23 121.3(4) .
C25 C24 H24 119.3 .
C23 C24 H24 119.3 .
C24 C25 C26 120.1(5) .
C24 C25 H25 119.9 .
C26 C25 H25 119.9 .
C27 C26 C25 119.4(4) .
C27 C26 H26 120.3 .
C25 C26 H26 120.3 .
C26 C27 C28 120.3(4) .
C26 C27 H27 119.9 .
C28 C27 H27 119.9 .
C23 C28 C27 120.7(4) .
C23 C28 H28 119.6 .
C27 C28 H28 119.6 .
C34 C29 C30 119.1(3) .
C34 C29 P2 120.8(3) .
C30 C29 P2 119.9(3) .
C31 C30 C29 119.8(4) .
C31 C30 H30 120.1 .
C29 C30 H30 120.1 .
C32 C31 C30 120.7(4) .
C32 C31 H31 119.7 .
C30 C31 H31 119.7 .
C31 C32 C33 120.0(4) .
C31 C32 H32 120.0 .
C33 C32 H32 120.0 .
C32 C33 C34 119.9(4) .
C32 C33 H33 120.1 .
C34 C33 H33 120.1 .
C29 C34 C33 120.5(4) .
C29 C34 H34 119.8 .
C33 C34 H34 119.8 .
C36 C35 C40 118.4(4) .
C36 C35 P2 123.1(3) .
C40 C35 P2 118.2(3) .
C37 C36 C35 120.5(4) .
C37 C36 H36 119.7 .
C35 C36 H36 119.7 .
C38 C37 C36 120.2(4) .
C38 C37 H37 119.9 .
C36 C37 H37 119.9 .
C37 C38 C39 120.7(4) .
C37 C38 H38 119.6 .
C39 C38 H38 119.6 .
C38 C39 C40 119.6(4) .
C38 C39 H39 120.2 .
C40 C39 H39 120.2 .
C39 C40 C35 120.6(4) .
C39 C40 H40 119.7 .
C35 C40 H40 119.7 .
Cl2 C41 Cl1 112.1(3) .
Cl2 C41 H41A 109.2 .
Cl1 C41 H41A 109.2 .
Cl2 C41 H41B 109.2 .
Cl1 C41 H41B 109.2 .
H41A C41 H41B 107.9 .
Cl4 C42 Cl3 114.0(7) .
Cl4 C42 H42A 108.8 .
Cl3 C42 H42A 108.8 .
Cl4 C42 H42B 108.8 .
Cl3 C42 H42B 108.8 .
H42A C42 H42B 107.6 .
N1 N1 C4 114.4(4) 3_655
C23 P1 C17 100.61(16) .
C23 P1 C16 104.02(17) .
C17 P1 C16 103.80(17) .
C23 P1 Co2 115.61(12) .
C17 P1 Co2 121.12(13) .
C16 P1 Co2 109.79(12) .
C35 P2 C29 102.84(17) .
C35 P2 C16 103.24(17) .
C29 P2 C16 102.01(16) .
C35 P2 Co1 116.17(12) .
C29 P2 Co1 120.24(13) .
C16 P2 Co1 110.21(12) .
C12 Si1 C15 110.01(18) .
C12 Si1 C13 108.00(19) .
C15 Si1 C13 110.6(2) .
C12 Si1 C14 108.25(19) .
C15 Si1 C14 109.6(2) .
C13 Si1 C14 110.4(2) .

loop_
_geom_bond_atom_site_label_1
_geom_bond_atom_site_label_2
_geom_bond_distance
_geom_bond_site_symmetry_2
Co1 C7 1.758(4) .
Co1 C8 1.789(4) .
Co1 C11 1.955(4) .
Co1 C12 1.978(4) .
Co1 P2 2.2088(11) .
Co1 Co2 2.4631(7) .
Co2 C10 1.772(4) .
Co2 C9 1.772(4) .
Co2 C12 1.963(4) .
Co2 C11 1.975(3) .
Co2 P1 2.2078(11) .
C1 C6 1.394(5) .
C1 C2 1.405(5) .
C1 C11 1.456(5) .
C2 C3 1.376(5) .
C2 H2 0.9500 .
C3 C4 1.379(5) .
C3 H3 0.9500 .
C4 C5 1.388(5) .
C4 N1 1.418(5) .
C5 C6 1.380(5) .
C5 H5 0.9500 .
C6 H6 0.9500 .
C7 O1 1.147(5) .
C8 O2 1.131(5) .
C9 O3 1.145(5) .
C10 O4 1.138(5) .
C11 C12 1.338(5) .
C12 Si1 1.837(4) .
C13 Si1 1.848(4) .
C13 H13A 0.9800 .
C13 H13B 0.9800 .
C13 H13C 0.9800 .
C14 Si1 1.860(4) .
C14 H14A 0.9800 .
C14 H14B 0.9800 .
C14 H14C 0.9800 .
C15 Si1 1.847(4) .
C15 H15A 0.9800 .
C15 H15B 0.9800 .
C15 H15C 0.9800 .
C16 P1 1.831(4) .
C16 P2 1.831(4) .
C16 H16A 0.9900 .
C16 H16B 0.9900 .
C17 C22 1.369(6) .
C17 C18 1.390(6) .
C17 P1 1.827(4) .
C18 C19 1.370(6) .
C18 H18 0.9500 .
C19 C20 1.363(6) .
C19 H19 0.9500 .
C20 C21 1.357(6) .
C20 H20 0.9500 .
C21 C22 1.389(6) .
C21 H21 0.9500 .
C22 H22 0.9500 .
C23 C28 1.374(6) .
C23 C24 1.377(6) .
C23 P1 1.827(4) .
C24 C25 1.371(6) .
C24 H24 0.9500 .
C25 C26 1.374(7) .
C25 H25 0.9500 .
C26 C27 1.366(7) .
C26 H26 0.9500 .
C27 C28 1.386(6) .
C27 H27 0.9500 .
C28 H28 0.9500 .
C29 C34 1.382(5) .
C29 C30 1.387(5) .
C29 P2 1.825(4) .
C30 C31 1.379(6) .
C30 H30 0.9500 .
C31 C32 1.371(6) .
C31 H31 0.9500 .
C32 C33 1.372(6) .
C32 H32 0.9500 .
C33 C34 1.384(5) .
C33 H33 0.9500 .
C34 H34 0.9500 .
C35 C36 1.389(5) .
C35 C40 1.390(5) .
C35 P2 1.820(4) .
C36 C37 1.384(6) .
C36 H36 0.9500 .
C37 C38 1.359(6) .
C37 H37 0.9500 .
C38 C39 1.373(6) .
C38 H38 0.9500 .
C39 C40 1.386(6) .
C39 H39 0.9500 .
C40 H40 0.9500 .
C41 Cl2 1.728(6) .
C41 Cl1 1.758(6) .
C41 H41A 0.9900 .
C41 H41B 0.9900 .
C42 Cl4 1.696(12) .
C42 Cl3 1.716(13) .
C42 H42A 0.9900 .
C42 H42B 0.9900 .
N1 N1 1.263(6) 3_655

loop_
_geom_torsion_atom_site_label_1
_geom_torsion_atom_site_label_2
_geom_torsion_atom_site_label_3
_geom_torsion_atom_site_label_4
_geom_torsion
_geom_torsion_site_symmetry_4
C7 Co1 Co2 C10 37.5(4) .
C8 Co1 Co2 C10 -98.4(3) .
C11 Co1 Co2 C10 50.0(3) .
C12 Co1 Co2 C10 -1.7(3) .
P2 Co1 Co2 C10 152.6(3) .
C7 Co1 Co2 C9 149.8(3) .
C8 Co1 Co2 C9 13.90(18) .
C11 Co1 Co2 C9 162.28(19) .
C12 Co1 Co2 C9 110.59(19) .
P2 Co1 Co2 C9 -95.11(13) .
C7 Co1 Co2 C12 39.2(3) .
C8 Co1 Co2 C12 -96.68(19) .
C11 Co1 Co2 C12 51.70(19) .
P2 Co1 Co2 C12 154.31(14) .
C7 Co1 Co2 C11 -12.5(3) .
C8 Co1 Co2 C11 -148.38(19) .
C12 Co1 Co2 C11 -51.70(19) .
P2 Co1 Co2 C11 102.61(14) .
C7 Co1 Co2 P1 -99.4(3) .
C8 Co1 Co2 P1 124.78(13) .
C11 Co1 Co2 P1 -86.84(14) .
C12 Co1 Co2 P1 -138.54(14) .
P2 Co1 Co2 P1 15.77(4) .
C6 C1 C2 C3 0.1(5) .
C11 C1 C2 C3 -179.5(3) .
C1 C2 C3 C4 -0.6(5) .
C2 C3 C4 C5 0.9(5) .
C2 C3 C4 N1 -179.8(3) .
C3 C4 C5 C6 -0.7(6) .
N1 C4 C5 C6 179.9(3) .
C4 C5 C6 C1 0.2(6) .
C2 C1 C6 C5 0.1(5) .
C11 C1 C6 C5 179.7(3) .
C8 Co1 C7 O1 92(13) .
C11 Co1 C7 O1 -54(13) .
C12 Co1 C7 O1 -14(13) .
P2 Co1 C7 O1 -158(13) .
Co2 Co1 C7 O1 -45(13) .
C7 Co1 C8 O2 -37(9) .
C11 Co1 C8 O2 79(9) .
C12 Co1 C8 O2 70(9) .
P2 Co1 C8 O2 -141(9) .
Co2 Co1 C8 O2 122(9) .
C10 Co2 C9 O3 131(8) .
C12 Co2 C9 O3 28(8) .
C11 Co2 C9 O3 -1(8) .
P1 Co2 C9 O3 -123(8) .
Co1 Co2 C9 O3 -22(8) .
C9 Co2 C10 O4 -53(10) .
C12 Co2 C10 O4 56(10) .
C11 Co2 C10 O4 96(10) .
P1 Co2 C10 O4 -166(10) .
Co1 Co2 C10 O4 57(10) .
C6 C1 C11 C12 62.8(6) .
C2 C1 C11 C12 -117.7(5) .
C6 C1 C11 Co1 -179.2(3) .
C2 C1 C11 Co1 0.3(6) .
C6 C1 C11 Co2 -53.4(5) .
C2 C1 C11 Co2 126.1(4) .
C7 Co1 C11 C12 101.3(2) .
C8 Co1 C11 C12 -15.1(4) .
P2 Co1 C11 C12 -156.0(2) .
Co2 Co1 C11 C12 -72.4(2) .
C7 Co1 C11 C1 -41.7(4) .
C8 Co1 C11 C1 -158.2(3) .
C12 Co1 C11 C1 -143.0(5) .
P2 Co1 C11 C1 60.9(4) .
Co2 Co1 C11 C1 144.5(4) .
C7 Co1 C11 Co2 173.74(15) .
C8 Co1 C11 Co2 57.3(3) .
C12 Co1 C11 Co2 72.4(2) .
P2 Co1 C11 Co2 -83.59(9) .
C10 Co2 C11 C12 -83.4(2) .
C9 Co2 C11 C12 46.8(3) .
P1 Co2 C11 C12 173.4(2) .
Co1 Co2 C11 C12 74.1(2) .
C10 Co2 C11 C1 58.5(4) .
C9 Co2 C11 C1 -171.3(3) .
C12 Co2 C11 C1 141.9(5) .
P1 Co2 C11 C1 -44.6(4) .
Co1 Co2 C11 C1 -143.9(4) .
C10 Co2 C11 Co1 -157.55(15) .
C9 Co2 C11 Co1 -27.4(3) .
C12 Co2 C11 Co1 -74.1(2) .
P1 Co2 C11 Co1 99.30(9) .
C1 C11 C12 Si1 1.0(9) .
Co1 C11 C12 Si1 -137.6(5) .
Co2 C11 C12 Si1 139.0(5) .
C1 C11 C12 Co2 -138.0(5) .
Co1 C11 C12 Co2 83.44(10) .
C1 C11 C12 Co1 138.6(5) .
Co2 C11 C12 Co1 -83.44(10) .
C10 Co2 C12 C11 107.1(2) .
C9 Co2 C12 C11 -149.8(2) .
P1 Co2 C12 C11 -9.0(3) .
Co1 Co2 C12 C11 -72.1(2) .
C10 Co2 C12 Si1 -43.5(3) .
C9 Co2 C12 Si1 59.7(3) .
C11 Co2 C12 Si1 -150.6(4) .
P1 Co2 C12 Si1 -159.56(17) .
Co1 Co2 C12 Si1 137.3(3) .
C10 Co2 C12 Co1 179.19(15) .
C9 Co2 C12 Co1 -77.65(17) .
C11 Co2 C12 Co1 72.1(2) .
P1 Co2 C12 Co1 63.12(16) .
C7 Co1 C12 C11 -87.3(2) .
C8 Co1 C12 C11 170.6(2) .
P2 Co1 C12 C11 35.1(3) .
Co2 Co1 C12 C11 73.9(2) .
C7 Co1 C12 Si1 62.1(3) .
C8 Co1 C12 Si1 -40.0(3) .
C11 Co1 C12 Si1 149.4(4) .
P2 Co1 C12 Si1 -175.51(15) .
Co2 Co1 C12 Si1 -136.8(3) .
C7 Co1 C12 Co2 -161.12(15) .
C8 Co1 C12 Co2 96.79(16) .
C11 Co1 C12 Co2 -73.9(2) .
P2 Co1 C12 Co2 -38.72(19) .
C22 C17 C18 C19 0.8(6) .
P1 C17 C18 C19 -179.9(3) .
C17 C18 C19 C20 -0.9(7) .
C18 C19 C20 C21 0.9(7) .
C19 C20 C21 C22 -0.7(7) .
C18 C17 C22 C21 -0.6(6) .
P1 C17 C22 C21 -179.9(3) .
C20 C21 C22 C17 0.5(7) .
C28 C23 C24 C25 -1.1(7) .
P1 C23 C24 C25 -178.2(4) .
C23 C24 C25 C26 1.3(8) .
C24 C25 C26 C27 -0.4(8) .
C25 C26 C27 C28 -0.6(7) .
C24 C23 C28 C27 0.2(6) .
P1 C23 C28 C27 177.0(3) .
C26 C27 C28 C23 0.7(7) .
C34 C29 C30 C31 -1.5(6) .
P2 C29 C30 C31 173.8(3) .
C29 C30 C31 C32 0.7(6) .
C30 C31 C32 C33 0.9(6) .
C31 C32 C33 C34 -1.6(6) .
C30 C29 C34 C33 0.7(6) .
P2 C29 C34 C33 -174.5(3) .
C32 C33 C34 C29 0.8(6) .
C40 C35 C36 C37 0.7(6) .
P2 C35 C36 C37 -172.5(3) .
C35 C36 C37 C38 -0.7(6) .
C36 C37 C38 C39 0.0(7) .
C37 C38 C39 C40 0.6(7) .
C38 C39 C40 C35 -0.5(7) .
C36 C35 C40 C39 -0.1(6) .
P2 C35 C40 C39 173.5(3) .
C3 C4 N1 N1 3.0(6) 3_655
C5 C4 N1 N1 -177.6(4) 3_655
C28 C23 P1 C17 120.7(4) .
C24 C23 P1 C17 -62.5(4) .
C28 C23 P1 C16 13.4(4) .
C24 C23 P1 C16 -169.7(3) .
C28 C23 P1 Co2 -107.0(3) .
C24 C23 P1 Co2 69.8(3) .
C22 C17 P1 C23 125.7(3) .
C18 C17 P1 C23 -53.6(4) .
C22 C17 P1 C16 -126.9(3) .
C18 C17 P1 C16 53.8(4) .
C22 C17 P1 Co2 -3.1(4) .
C18 C17 P1 Co2 177.6(3) .
P2 C16 P1 C23 -159.66(17) .
P2 C16 P1 C17 95.5(2) .
P2 C16 P1 Co2 -35.38(19) .
C10 Co2 P1 C23 -35.14(19) .
C9 Co2 P1 C23 -139.74(19) .
C12 Co2 P1 C23 80.5(2) .
C11 Co2 P1 C23 74.79(17) .
Co1 Co2 P1 C23 125.64(14) .
C10 Co2 P1 C17 86.72(18) .
C9 Co2 P1 C17 -17.88(19) .
C12 Co2 P1 C17 -157.61(19) .
C11 Co2 P1 C17 -163.35(17) .
Co1 Co2 P1 C17 -112.50(14) .
C10 Co2 P1 C16 -152.40(17) .
C9 Co2 P1 C16 103.00(18) .
C12 Co2 P1 C16 -36.7(2) .
C11 Co2 P1 C16 -42.47(16) .
Co1 Co2 P1 C16 8.38(13) .
C36 C35 P2 C29 -129.3(3) .
C40 C35 P2 C29 57.5(3) .
C36 C35 P2 C16 -23.5(4) .
C40 C35 P2 C16 163.3(3) .
C36 C35 P2 Co1 97.2(3) .
C40 C35 P2 Co1 -75.9(3) .
C34 C29 P2 C35 -132.9(3) .
C30 C29 P2 C35 51.9(3) .
C34 C29 P2 C16 120.3(3) .
C30 C29 P2 C16 -54.9(3) .
C34 C29 P2 Co1 -1.9(4) .
C30 C29 P2 Co1 -177.1(3) .
P1 C16 P2 C35 175.44(17) .
P1 C16 P2 C29 -78.1(2) .
P1 C16 P2 Co1 50.73(19) .
C7 Co1 P2 C35 -2.87(19) .
C8 Co1 P2 C35 99.12(19) .
C11 Co1 P2 C35 -104.51(17) .
C12 Co1 P2 C35 -126.5(2) .
Co2 Co1 P2 C35 -155.67(14) .
C7 Co1 P2 C29 -127.83(19) .
C8 Co1 P2 C29 -25.8(2) .
C11 Co1 P2 C29 130.53(17) .
C12 Co1 P2 C29 108.5(2) .
Co2 Co1 P2 C29 79.37(14) .
C7 Co1 P2 C16 114.06(17) .
C8 Co1 P2 C16 -143.95(18) .
C11 Co1 P2 C16 12.42(16) .
C12 Co1 P2 C16 -9.6(2) .
Co2 Co1 P2 C16 -38.74(12) .
C11 C12 Si1 C15 -167.8(5) .
Co2 C12 Si1 C15 -44.5(3) .
Co1 C12 Si1 C15 71.3(3) .
C11 C12 Si1 C13 71.4(6) .
Co2 C12 Si1 C13 -165.3(3) .
Co1 C12 Si1 C13 -49.5(3) .
C11 C12 Si1 C14 -48.1(6) .
Co2 C12 Si1 C14 75.2(3) .
Co1 C12 Si1 C14 -169.0(3) .
